data_1564391
loop_
_publ_author_name
'Yu, Xia'
'Meng, Yuzhang'
'Zhang, Hao'
'Guo, Junbo'
'Wang, Shixian'
'Li, Hui'
'Hu, Jun'
'Li, Min-Hui'

_publ_section_title
;
 &#x000D; Trans/Cis-Stereoisomers of Triterpenoid-Substituted
 Tetraphenylethene: Aggregation-Induced Emission, Aggregate Morphology and
 Mechano-chromism
;
_journal_name_full Nanoscale
_journal_paper_doi 10.1039/D1NR04353F
_journal_year 2021
_chemical_formula_sum 'C42 H52 O8 S2'
_chemical_formula_weight 748.95
_space_group_crystal_system triclinic
_space_group_IT_number 2
_space_group_name_Hall '-P 1'
_space_group_name_H-M_alt 'P -1'
_atom_sites_solution_hydrogens geom
_atom_sites_solution_primary dual
_audit_creation_method SHELXL-2014/7
_audit_update_record
;
2021-07-01 deposited with the CCDC.	2021-08-20 downloaded from the CCDC.
;
_cell_angle_alpha 79.1620(10)
_cell_angle_beta 86.8630(10)
_cell_angle_gamma 79.5770(10)
_cell_formula_units_Z 2
_cell_length_a 9.33380(10)
_cell_length_b 13.3779(2)
_cell_length_c 16.4362(2)
_cell_measurement_reflns_used 25078
_cell_measurement_temperature 180.00(10)
_cell_measurement_theta_max 75.1040
_cell_measurement_theta_min 2.7390
_cell_volume 1982.01(4)
_computing_structure_refinement 'SHELXL-2014/7 (Sheldrick, 2014)'
_diffrn_ambient_environment N~2~
_diffrn_ambient_temperature 180.00(10)
_diffrn_detector 'CCD plate'
_diffrn_detector_type HyPix
_diffrn_measured_fraction_theta_full 0.998
_diffrn_measured_fraction_theta_max 0.962
_diffrn_measurement_device 'four-circle diffractometer'
_diffrn_measurement_device_type 'XtaLAB Synergy R, DW system, HyPix'
_diffrn_radiation_monochromator mirror
_diffrn_radiation_probe x-ray
_diffrn_radiation_type 'Cu K\a'
_diffrn_radiation_wavelength 1.54184
_diffrn_reflns_av_R_equivalents 0.0289
_diffrn_reflns_av_unetI/netI 0.0187
_diffrn_reflns_Laue_measured_fraction_full 0.998
_diffrn_reflns_Laue_measured_fraction_max 0.962
_diffrn_reflns_limit_h_max 11
_diffrn_reflns_limit_h_min -11
_diffrn_reflns_limit_k_max 16
_diffrn_reflns_limit_k_min -16
_diffrn_reflns_limit_l_max 20
_diffrn_reflns_limit_l_min -19
_diffrn_reflns_number 47061
_diffrn_reflns_point_group_measured_fraction_full 0.998
_diffrn_reflns_point_group_measured_fraction_max 0.962
_diffrn_reflns_theta_full 67.679
_diffrn_reflns_theta_max 75.240
_diffrn_reflns_theta_min 2.738
_diffrn_source 'fine-focus sealed X-ray tube'
_diffrn_source_type 'Enhance Ultra (Cu) X-ray Source'
_exptl_absorpt_coefficient_mu 1.633
_exptl_absorpt_correction_T_max 1.00000
_exptl_absorpt_correction_T_min 0.73020
_exptl_absorpt_correction_type multi-scan
_exptl_absorpt_process_details
;
CrysAlisPro 1.171.39.29a (Rigaku Oxford Diffraction, 2015)
Empirical absorption correction using spherical harmonics,
 implemented in SCALE3 ABSPACK scaling algorithm.
;
_exptl_crystal_colour colorless
_exptl_crystal_density_diffrn 1.255
_exptl_crystal_description block
_exptl_crystal_F_000 800
_exptl_crystal_size_max 0.22
_exptl_crystal_size_mid 0.08
_exptl_crystal_size_min 0.06
_refine_diff_density_max 0.599
_refine_diff_density_min -0.597
_refine_diff_density_rms 0.044
_refine_ls_extinction_method none
_refine_ls_goodness_of_fit_ref 1.057
_refine_ls_hydrogen_treatment constr
_refine_ls_matrix_type full
_refine_ls_number_parameters 506
_refine_ls_number_reflns 7879
_refine_ls_number_restraints 21
_refine_ls_restrained_S_all 1.062
_refine_ls_R_factor_all 0.0503
_refine_ls_R_factor_gt 0.0462
_refine_ls_shift/su_max 0.002
_refine_ls_shift/su_mean 0.000
_refine_ls_structure_factor_coef Fsqd
_refine_ls_weighting_details 'w=1/[\s^2^(Fo^2^)+(0.0705P)^2^+0.9312P] where P=(Fo^2^+2Fc^2^)/3'
_refine_ls_weighting_scheme calc
_refine_ls_wR_factor_gt 0.1296
_refine_ls_wR_factor_ref 0.1335
_reflns_Friedel_coverage 0.000
_reflns_number_gt 7047
_reflns_number_total 7879
_reflns_threshold_expression 'I > 2\s(I)'
_cod_data_source_file d1nr04353f2.cif
_cod_data_source_block 3
_cod_database_code 1564391
_shelx_shelxl_version_number 2014/7
_shelx_space_group_comment
;
The symmetry employed for this shelxl refinement is uniquely defined
by the following loop, which should always be used as a source of
symmetry information in preference to the above space-group names.
They are only intended as comments.
;

loop_
_space_group_symop_operation_xyz
'x, y, z'
'-x, -y, -z'

loop_
_atom_site_label
_atom_site_type_symbol
_atom_site_fract_x
_atom_site_fract_y
_atom_site_fract_z
_atom_site_U_iso_or_equiv
_atom_site_adp_type
_atom_site_occupancy
_atom_site_site_symmetry_order
_atom_site_calc_flag
_atom_site_refinement_flags_posn
_atom_site_refinement_flags_adp
_atom_site_refinement_flags_occupancy
_atom_site_disorder_assembly
_atom_site_disorder_group
S1 S 0.15045(6) 1.37316(4) 1.07846(3) 0.04572(14) Uani 1 1 d . . . . .
O7 O 0.10628(16) 1.38351(10) 0.99027(8) 0.0455(3) Uani 1 1 d . . . . .
C39 C 0.0494(3) 1.2851(2) 1.14073(15) 0.0649(7) Uani 1 1 d . . . . .
H39A H -0.0526 1.3136 1.1377 0.097 Uiso 1 1 calc R U . . .
H39B H 0.0794 1.2733 1.1972 0.097 Uiso 1 1 calc R U . . .
H39C H 0.0670 1.2208 1.1209 0.097 Uiso 1 1 calc R U . . .
C40 C 0.3222(3) 1.2892(2) 1.08721(18) 0.0699(7) Uani 1 1 d . . . . .
H40A H 0.3156 1.2278 1.0664 0.105 Uiso 1 1 calc R U . . .
H40B H 0.3490 1.2709 1.1443 0.105 Uiso 1 1 calc R U . . .
H40C H 0.3945 1.3236 1.0556 0.105 Uiso 1 1 calc R U . . .
S2A S 0.72318(6) -0.13955(5) -0.33489(4) 0.04889(16) Uani 0.9001(12) 1 d D . P A 1
S2B S 0.6158(6) -0.1256(4) -0.3885(3) 0.04889(16) Uani 0.0999(12) 1 d D . P A 2
O8A O 0.5774(3) -0.1287(4) -0.29081(15) 0.0510(7) Uani 0.9001(12) 1 d D . P A 1
O8B O 0.552(4) -0.129(4) -0.3037(15) 0.0510(7) Uani 0.0999(12) 1 d D . P A 2
C41A C 0.7329(3) -0.02428(19) -0.4020(2) 0.0646(8) Uani 0.9001(12) 1 d D . P A 1
H41A H 0.6486 -0.0052 -0.4362 0.097 Uiso 0.9001(12) 1 calc R U P A 1
H41B H 0.8192 -0.0327 -0.4364 0.097 Uiso 0.9001(12) 1 calc R U P A 1
H41C H 0.7364 0.0289 -0.3706 0.097 Uiso 0.9001(12) 1 calc R U P A 1
C41B C 0.682(3) -0.0217(17) -0.4441(19) 0.0646(8) Uani 0.0999(12) 1 d D . P A 2
H41D H 0.6428 0.0390 -0.4216 0.097 Uiso 0.0999(12) 1 calc R U P A 2
H41E H 0.6550 -0.0116 -0.5009 0.097 Uiso 0.0999(12) 1 calc R U P A 2
H41F H 0.7866 -0.0342 -0.4410 0.097 Uiso 0.0999(12) 1 calc R U P A 2
C42A C 0.7130(5) -0.2185(3) -0.4084(3) 0.0990(15) Uani 0.9001(12) 1 d D U P A 1
H42A H 0.7109 -0.2879 -0.3803 0.149 Uiso 0.9001(12) 1 calc R U P A 1
H42B H 0.7966 -0.2177 -0.4451 0.149 Uiso 0.9001(12) 1 calc R U P A 1
H42C H 0.6260 -0.1926 -0.4397 0.149 Uiso 0.9001(12) 1 calc R U P A 1
C42B C 0.773(3) -0.2164(19) -0.368(2) 0.0990(15) Uani 0.0999(12) 1 d D . P A 2
H42D H 0.8031 -0.2178 -0.3125 0.149 Uiso 0.0999(12) 1 calc R U P A 2
H42E H 0.8483 -0.1984 -0.4067 0.149 Uiso 0.0999(12) 1 calc R U P A 2
H42F H 0.7536 -0.2832 -0.3721 0.149 Uiso 0.0999(12) 1 calc R U P A 2
O1 O 0.10609(14) 0.87579(10) 0.60061(8) 0.0394(3) Uani 1 1 d . . . . .
O2A O 0.1385(3) 1.25858(18) 0.88445(14) 0.0575(6) Uani 0.788(2) 1 d D . P B 1
H2A H 0.1295 1.2903 0.9231 0.086 Uiso 0.788(2) 1 calc R U P B 1
O2B O 0.1416(13) 1.2159(9) 0.9064(6) 0.0575(6) Uani 0.212(2) 1 d D . P B 2
H2B H 0.2218 1.2318 0.8940 0.086 Uiso 0.212(2) 1 calc R U P B 2
O3A O 0.1423(3) 1.12447(17) 0.98587(15) 0.0633(7) Uani 0.788(2) 1 d D . P B 1
O3B O 0.1545(12) 1.1193(6) 1.0287(5) 0.0633(7) Uani 0.212(2) 1 d D . P B 2
O4 O 0.66660(13) 0.34796(9) 0.10494(7) 0.0339(3) Uani 1 1 d . . . . .
O5 O 0.54248(17) -0.03577(12) -0.15995(10) 0.0540(4) Uani 1 1 d . . . . .
H5 H 0.5579 -0.0655 -0.1997 0.081 Uiso 1 1 calc R U . . .
O6 O 0.74280(16) 0.02618(12) -0.20845(10) 0.0516(4) Uani 1 1 d . . . . .
C1 C 0.30065(17) 0.61662(12) 0.36603(9) 0.0273(3) Uani 1 1 d . . . . .
C2 C 0.18765(16) 0.56089(12) 0.34369(10) 0.0279(3) Uani 1 1 d . . . . .
C3 C 0.12501(19) 0.49353(13) 0.40490(11) 0.0342(4) Uani 1 1 d . . . . .
H3 H 0.1561 0.4821 0.4592 0.041 Uiso 1 1 calc R U . . .
C4 C 0.0169(2) 0.44350(15) 0.38566(13) 0.0418(4) Uani 1 1 d . . . . .
H4 H -0.0224 0.3977 0.4268 0.050 Uiso 1 1 calc R U . . .
C5 C -0.0324(2) 0.46146(15) 0.30563(13) 0.0439(4) Uani 1 1 d . . . . .
H5A H -0.1053 0.4283 0.2928 0.053 Uiso 1 1 calc R U . . .
C6 C 0.0271(2) 0.52885(17) 0.24478(13) 0.0458(4) Uani 1 1 d . . . . .
H6 H -0.0063 0.5414 0.1909 0.055 Uiso 1 1 calc R U . . .
C7 C 0.1366(2) 0.57797(15) 0.26372(11) 0.0392(4) Uani 1 1 d . . . . .
H7 H 0.1763 0.6230 0.2222 0.047 Uiso 1 1 calc R U . . .
C8 C 0.25181(16) 0.68209(12) 0.43011(9) 0.0265(3) Uani 1 1 d . . . . .
C9 C 0.32109(17) 0.66591(13) 0.50529(10) 0.0307(3) Uani 1 1 d . . . . .
H9 H 0.4001 0.6124 0.5165 0.037 Uiso 1 1 calc R U . . .
C10 C 0.27518(18) 0.72786(13) 0.56418(10) 0.0323(3) Uani 1 1 d . . . . .
H10 H 0.3224 0.7150 0.6144 0.039 Uiso 1 1 calc R U . . .
C11 C 0.15881(17) 0.80887(13) 0.54776(10) 0.0305(3) Uani 1 1 d . . . . .
C12 C 0.08728(17) 0.82588(13) 0.47288(11) 0.0324(3) Uani 1 1 d . . . . .
H12 H 0.0089 0.8799 0.4615 0.039 Uiso 1 1 calc R U . . .
C13 C 0.13258(17) 0.76264(13) 0.41554(10) 0.0312(3) Uani 1 1 d . . . . .
H13 H 0.0828 0.7739 0.3663 0.037 Uiso 1 1 calc R U . . .
C14 C 0.1782(2) 0.85910(14) 0.67840(11) 0.0373(4) Uani 1 1 d . . . . .
H14A H 0.2804 0.8639 0.6684 0.045 Uiso 1 1 calc R U . . .
H14B H 0.1722 0.7904 0.7089 0.045 Uiso 1 1 calc R U . . .
C15 C 0.1079(2) 0.93864(15) 0.72872(12) 0.0425(4) Uani 1 1 d D . . . .
H15A H 0.0059 0.9341 0.7395 0.051 Uiso 0.788(2) 1 calc R U P B 1
H15B H 0.1147 1.0076 0.6991 0.051 Uiso 0.788(2) 1 calc R U P B 1
H15C H 0.0975 1.0053 0.6920 0.051 Uiso 0.212(2) 1 calc R U P B 2
H15D H 0.0102 0.9253 0.7433 0.051 Uiso 0.212(2) 1 calc R U P B 2
C16A C 0.1909(4) 0.9154(2) 0.81128(19) 0.0420(6) Uani 0.788(2) 1 d D . P B 1
H16A H 0.1879 0.8445 0.8374 0.050 Uiso 0.788(2) 1 calc R U P B 1
H16B H 0.2922 0.9207 0.7985 0.050 Uiso 0.788(2) 1 calc R U P B 1
C16B C 0.1724(17) 0.9506(9) 0.8048(8) 0.0420(6) Uani 0.212(2) 1 d D . P B 2
H16C H 0.1550 0.8945 0.8489 0.050 Uiso 0.212(2) 1 calc R U P B 2
H16D H 0.2769 0.9453 0.7963 0.050 Uiso 0.212(2) 1 calc R U P B 2
C17A C 0.1328(3) 0.98640(18) 0.87461(14) 0.0404(5) Uani 0.788(2) 1 d . . P B 1
H17A H 0.0302 0.9839 0.8859 0.048 Uiso 0.788(2) 1 calc R U P B 1
H17B H 0.1839 0.9599 0.9261 0.048 Uiso 0.788(2) 1 calc R U P B 1
C17B C 0.1139(11) 1.0489(7) 0.8307(5) 0.0404(5) Uani 0.212(2) 1 d D . P B 2
H17C H 0.0083 1.0602 0.8341 0.048 Uiso 0.212(2) 1 calc R U P B 2
H17D H 0.1449 1.1062 0.7929 0.048 Uiso 0.212(2) 1 calc R U P B 2
C18A C 0.1506(3) 1.09725(19) 0.84519(15) 0.0434(5) Uani 0.788(2) 1 d . . P B 1
H18A H 0.0750 1.1305 0.8059 0.052 Uiso 0.788(2) 1 calc R U P B 1
H18B H 0.2438 1.0984 0.8161 0.052 Uiso 0.788(2) 1 calc R U P B 1
C18B C 0.1780(11) 1.0358(7) 0.9153(5) 0.0434(5) Uani 0.212(2) 1 d D . P B 2
H18C H 0.1375 0.9815 0.9516 0.052 Uiso 0.212(2) 1 calc R U P B 2
H18D H 0.2819 1.0115 0.9102 0.052 Uiso 0.212(2) 1 calc R U P B 2
C19A C 0.1434(3) 1.1591(2) 0.91368(18) 0.0370(5) Uani 0.788(2) 1 d D . P B 1
C19B C 0.1574(15) 1.1267(10) 0.9569(10) 0.0370(5) Uani 0.212(2) 1 d D . P B 2
C20 C 0.43568(17) 0.61153(12) 0.33111(9) 0.0271(3) Uani 1 1 d . . . . .
C21 C 0.53738(16) 0.67928(12) 0.34854(9) 0.0270(3) Uani 1 1 d . . . . .
C22 C 0.67651(18) 0.63536(13) 0.37689(11) 0.0340(4) Uani 1 1 d . . . . .
H22 H 0.7042 0.5639 0.3870 0.041 Uiso 1 1 calc R U . . .
C23 C 0.77420(19) 0.69684(15) 0.39014(12) 0.0410(4) Uani 1 1 d . . . . .
H23 H 0.8665 0.6667 0.4097 0.049 Uiso 1 1 calc R U . . .
C24 C 0.7342(2) 0.80335(15) 0.37418(12) 0.0415(4) Uani 1 1 d . . . . .
H24 H 0.7997 0.8447 0.3830 0.050 Uiso 1 1 calc R U . . .
C25 C 0.5973(2) 0.84822(13) 0.34519(12) 0.0383(4) Uani 1 1 d . . . . .
H25 H 0.5709 0.9198 0.3341 0.046 Uiso 1 1 calc R U . . .
C26 C 0.49854(18) 0.78619(12) 0.33255(11) 0.0322(3) Uani 1 1 d . . . . .
H26 H 0.4061 0.8166 0.3133 0.039 Uiso 1 1 calc R U . . .
C27 C 0.49564(16) 0.54211(12) 0.27156(9) 0.0273(3) Uani 1 1 d . . . . .
C28 C 0.47749(17) 0.43904(12) 0.28287(10) 0.0300(3) Uani 1 1 d . . . . .
H28 H 0.4247 0.4122 0.3289 0.036 Uiso 1 1 calc R U . . .
C29 C 0.53614(18) 0.37577(12) 0.22723(10) 0.0312(3) Uani 1 1 d . . . . .
H29 H 0.5235 0.3071 0.2365 0.037 Uiso 1 1 calc R U . . .
C30 C 0.61409(17) 0.41509(12) 0.15731(10) 0.0285(3) Uani 1 1 d . . . . .
C31 C 0.63685(18) 0.51686(13) 0.14570(10) 0.0318(3) Uani 1 1 d . . . . .
H31 H 0.6904 0.5435 0.0999 0.038 Uiso 1 1 calc R U . . .
C32 C 0.57904(18) 0.57837(12) 0.20292(10) 0.0314(3) Uani 1 1 d . . . . .
H32 H 0.5964 0.6458 0.1953 0.038 Uiso 1 1 calc R U . . .
C33 C 0.7197(2) 0.39053(14) 0.02449(11) 0.0365(4) Uani 1 1 d . . . . .
H33A H 0.7987 0.4268 0.0302 0.044 Uiso 1 1 calc R U . . .
H33B H 0.6423 0.4393 -0.0057 0.044 Uiso 1 1 calc R U . . .
C34 C 0.7732(2) 0.30308(14) -0.02200(11) 0.0382(4) Uani 1 1 d . . . . .
H34A H 0.8531 0.2568 0.0081 0.046 Uiso 1 1 calc R U . . .
H34B H 0.8114 0.3316 -0.0758 0.046 Uiso 1 1 calc R U . . .
C35 C 0.65858(19) 0.24064(14) -0.03490(11) 0.0367(4) Uani 1 1 d . . . . .
H35A H 0.5720 0.2876 -0.0569 0.044 Uiso 1 1 calc R U . . .
H35B H 0.6322 0.2022 0.0182 0.044 Uiso 1 1 calc R U . . .
C36 C 0.7104(2) 0.16534(14) -0.09389(11) 0.0390(4) Uani 1 1 d . . . . .
H36A H 0.7254 0.2041 -0.1489 0.047 Uiso 1 1 calc R U . . .
H36B H 0.8031 0.1237 -0.0755 0.047 Uiso 1 1 calc R U . . .
C37 C 0.6022(2) 0.09510(16) -0.09809(13) 0.0449(4) Uani 1 1 d . . . . .
H37A H 0.5941 0.0526 -0.0439 0.054 Uiso 1 1 calc R U . . .
H37B H 0.5075 0.1374 -0.1109 0.054 Uiso 1 1 calc R U . . .
C38 C 0.6400(2) 0.02557(14) -0.16074(12) 0.0402(4) Uani 1 1 d . . . . .

loop_
_atom_site_aniso_label
_atom_site_aniso_U_11
_atom_site_aniso_U_22
_atom_site_aniso_U_33
_atom_site_aniso_U_23
_atom_site_aniso_U_13
_atom_site_aniso_U_12
S1 0.0505(3) 0.0493(3) 0.0447(3) -0.0213(2) 0.0092(2) -0.0176(2)
O7 0.0562(8) 0.0409(7) 0.0412(7) -0.0111(6) 0.0051(6) -0.0113(6)
C39 0.0562(13) 0.0964(19) 0.0450(12) -0.0014(12) 0.0015(10) -0.0334(13)
C40 0.0455(12) 0.098(2) 0.0693(16) -0.0237(15) -0.0059(11) -0.0103(12)
S2A 0.0454(3) 0.0500(3) 0.0509(3) -0.0095(2) 0.0049(2) -0.0087(2)
S2B 0.0454(3) 0.0500(3) 0.0509(3) -0.0095(2) 0.0049(2) -0.0087(2)
O8A 0.0550(17) 0.0575(9) 0.0520(12) -0.0260(12) 0.0156(11) -0.0286(13)
O8B 0.0550(17) 0.0575(9) 0.0520(12) -0.0260(12) 0.0156(11) -0.0286(13)
C41A 0.0729(19) 0.0372(11) 0.080(2) -0.0083(13) 0.0346(15) -0.0133(12)
C41B 0.0729(19) 0.0372(11) 0.080(2) -0.0083(13) 0.0346(15) -0.0133(12)
C42A 0.146(4) 0.0697(19) 0.106(3) -0.063(2) 0.079(3) -0.060(2)
C42B 0.146(4) 0.0697(19) 0.106(3) -0.063(2) 0.079(3) -0.060(2)
O1 0.0414(7) 0.0412(7) 0.0368(6) -0.0195(5) 0.0001(5) 0.0025(5)
O2A 0.1025(15) 0.0324(12) 0.0403(12) -0.0124(9) 0.0074(11) -0.0154(12)
O2B 0.1025(15) 0.0324(12) 0.0403(12) -0.0124(9) 0.0074(11) -0.0154(12)
O3A 0.1177(19) 0.0428(10) 0.0316(15) -0.0118(13) -0.0025(15) -0.0146(10)
O3B 0.1177(19) 0.0428(10) 0.0316(15) -0.0118(13) -0.0025(15) -0.0146(10)
O4 0.0409(6) 0.0318(6) 0.0308(6) -0.0127(5) 0.0074(5) -0.0066(5)
O5 0.0555(8) 0.0567(9) 0.0612(9) -0.0304(7) 0.0090(7) -0.0219(7)
O6 0.0477(8) 0.0573(9) 0.0575(9) -0.0302(7) 0.0098(7) -0.0116(6)
C1 0.0294(7) 0.0286(7) 0.0248(7) -0.0064(6) 0.0011(6) -0.0060(6)
C2 0.0261(7) 0.0305(7) 0.0286(8) -0.0104(6) 0.0036(6) -0.0045(6)
C3 0.0359(8) 0.0372(9) 0.0315(8) -0.0081(7) 0.0036(7) -0.0109(7)
C4 0.0411(9) 0.0404(9) 0.0482(10) -0.0126(8) 0.0097(8) -0.0167(8)
C5 0.0356(9) 0.0473(10) 0.0569(12) -0.0241(9) 0.0018(8) -0.0145(8)
C6 0.0449(10) 0.0565(12) 0.0413(10) -0.0164(9) -0.0089(8) -0.0123(9)
C7 0.0441(10) 0.0452(10) 0.0315(9) -0.0069(7) -0.0022(7) -0.0154(8)
C8 0.0252(7) 0.0286(7) 0.0273(7) -0.0075(6) 0.0038(6) -0.0075(6)
C9 0.0290(8) 0.0324(8) 0.0302(8) -0.0086(6) 0.0006(6) -0.0018(6)
C10 0.0345(8) 0.0363(8) 0.0268(8) -0.0100(6) -0.0013(6) -0.0033(7)
C11 0.0295(8) 0.0320(8) 0.0323(8) -0.0120(6) 0.0054(6) -0.0066(6)
C12 0.0264(7) 0.0340(8) 0.0363(9) -0.0096(7) 0.0008(6) -0.0012(6)
C13 0.0271(7) 0.0375(8) 0.0304(8) -0.0095(6) -0.0007(6) -0.0056(6)
C14 0.0397(9) 0.0405(9) 0.0354(9) -0.0174(7) 0.0030(7) -0.0065(7)
C15 0.0419(10) 0.0434(10) 0.0494(11) -0.0253(8) 0.0096(8) -0.0117(8)
C16A 0.0507(15) 0.0353(17) 0.0481(12) -0.0268(14) 0.0062(10) -0.0109(15)
C16B 0.0507(15) 0.0353(17) 0.0481(12) -0.0268(14) 0.0062(10) -0.0109(15)
C17A 0.0522(13) 0.0399(12) 0.0325(11) -0.0132(9) 0.0042(10) -0.0117(10)
C17B 0.0522(13) 0.0399(12) 0.0325(11) -0.0132(9) 0.0042(10) -0.0117(10)
C18A 0.0588(14) 0.0400(12) 0.0331(11) -0.0124(9) 0.0048(10) -0.0090(11)
C18B 0.0588(14) 0.0400(12) 0.0331(11) -0.0124(9) 0.0048(10) -0.0090(11)
C19A 0.0432(12) 0.0311(15) 0.0375(15) -0.0089(11) 0.0040(11) -0.0067(10)
C19B 0.0432(12) 0.0311(15) 0.0375(15) -0.0089(11) 0.0040(11) -0.0067(10)
C20 0.0291(7) 0.0270(7) 0.0258(7) -0.0064(6) 0.0006(6) -0.0053(6)
C21 0.0267(7) 0.0303(8) 0.0254(7) -0.0090(6) 0.0047(6) -0.0063(6)
C22 0.0306(8) 0.0306(8) 0.0402(9) -0.0059(7) -0.0007(7) -0.0047(6)
C23 0.0304(8) 0.0435(10) 0.0492(10) -0.0050(8) -0.0052(7) -0.0091(7)
C24 0.0397(9) 0.0417(10) 0.0482(10) -0.0093(8) -0.0010(8) -0.0191(8)
C25 0.0414(9) 0.0285(8) 0.0465(10) -0.0084(7) 0.0043(8) -0.0096(7)
C26 0.0284(8) 0.0303(8) 0.0375(9) -0.0077(6) 0.0032(6) -0.0040(6)
C27 0.0265(7) 0.0290(7) 0.0273(7) -0.0082(6) 0.0009(6) -0.0044(6)
C28 0.0309(8) 0.0302(8) 0.0293(8) -0.0063(6) 0.0052(6) -0.0069(6)
C29 0.0341(8) 0.0276(7) 0.0331(8) -0.0078(6) 0.0027(6) -0.0071(6)
C30 0.0285(7) 0.0301(8) 0.0280(8) -0.0106(6) 0.0003(6) -0.0028(6)
C31 0.0360(8) 0.0318(8) 0.0284(8) -0.0074(6) 0.0058(6) -0.0081(6)
C32 0.0374(8) 0.0276(7) 0.0309(8) -0.0076(6) 0.0045(6) -0.0089(6)
C33 0.0443(9) 0.0366(9) 0.0301(8) -0.0105(7) 0.0059(7) -0.0084(7)
C34 0.0433(9) 0.0422(9) 0.0320(9) -0.0151(7) 0.0064(7) -0.0087(8)
C35 0.0378(9) 0.0382(9) 0.0347(9) -0.0135(7) -0.0007(7) -0.0014(7)
C36 0.0448(10) 0.0402(9) 0.0347(9) -0.0142(7) 0.0045(7) -0.0083(8)
C37 0.0451(10) 0.0475(11) 0.0474(11) -0.0215(9) 0.0072(8) -0.0107(8)
C38 0.0400(9) 0.0377(9) 0.0449(10) -0.0132(8) -0.0021(8) -0.0053(7)

loop_
_atom_type_symbol
_atom_type_description
_atom_type_scat_dispersion_real
_atom_type_scat_dispersion_imag
_atom_type_scat_source
C C 0.0181 0.0091 'International Tables Vol C Tables 4.2.6.8 and 6.1.1.4'
H H 0.0000 0.0000 'International Tables Vol C Tables 4.2.6.8 and 6.1.1.4'
O O 0.0492 0.0322 'International Tables Vol C Tables 4.2.6.8 and 6.1.1.4'
S S 0.3331 0.5567 'International Tables Vol C Tables 4.2.6.8 and 6.1.1.4'

loop_
_geom_angle_atom_site_label_1
_geom_angle_atom_site_label_2
_geom_angle_atom_site_label_3
_geom_angle
_geom_angle_site_symmetry_1
_geom_angle_site_symmetry_3
_geom_angle_publ_flag
O7 S1 C40 105.65(11) . . ?
O7 S1 C39 107.26(10) . . ?
C40 S1 C39 96.46(14) . . ?
S1 C39 H39A 109.5 . . ?
S1 C39 H39B 109.5 . . ?
H39A C39 H39B 109.5 . . ?
S1 C39 H39C 109.5 . . ?
H39A C39 H39C 109.5 . . ?
H39B C39 H39C 109.5 . . ?
S1 C40 H40A 109.5 . . ?
S1 C40 H40B 109.5 . . ?
H40A C40 H40B 109.5 . . ?
S1 C40 H40C 109.5 . . ?
H40A C40 H40C 109.5 . . ?
H40B C40 H40C 109.5 . . ?
O8A S2A C41A 108.1(2) . . ?
O8A S2A C42A 106.05(17) . . ?
C41A S2A C42A 99.02(17) . . ?
O8B S2B C41B 124(2) . . ?
O8B S2B C42B 100(2) . . ?
C41B S2B C42B 102.2(15) . . ?
S2A C41A H41A 109.5 . . ?
S2A C41A H41B 109.5 . . ?
H41A C41A H41B 109.5 . . ?
S2A C41A H41C 109.5 . . ?
H41A C41A H41C 109.5 . . ?
H41B C41A H41C 109.5 . . ?
S2B C41B H41D 109.5 . . ?
S2B C41B H41E 109.5 . . ?
H41D C41B H41E 109.5 . . ?
S2B C41B H41F 109.5 . . ?
H41D C41B H41F 109.5 . . ?
H41E C41B H41F 109.5 . . ?
S2A C42A H42A 109.5 . . ?
S2A C42A H42B 109.5 . . ?
H42A C42A H42B 109.5 . . ?
S2A C42A H42C 109.5 . . ?
H42A C42A H42C 109.5 . . ?
H42B C42A H42C 109.5 . . ?
S2B C42B H42D 109.5 . . ?
S2B C42B H42E 109.5 . . ?
H42D C42B H42E 109.5 . . ?
S2B C42B H42F 109.5 . . ?
H42D C42B H42F 109.5 . . ?
H42E C42B H42F 109.5 . . ?
C11 O1 C14 116.61(13) . . ?
C19A O2A H2A 109.5 . . ?
C19B O2B H2B 109.5 . . ?
C30 O4 C33 117.63(12) . . ?
C38 O5 H5 109.5 . . ?
C20 C1 C2 124.08(14) . . ?
C20 C1 C8 121.46(14) . . ?
C2 C1 C8 114.45(13) . . ?
C7 C2 C3 118.17(15) . . ?
C7 C2 C1 121.71(14) . . ?
C3 C2 C1 120.03(14) . . ?
C4 C3 C2 120.77(16) . . ?
C4 C3 H3 119.6 . . ?
C2 C3 H3 119.6 . . ?
C5 C4 C3 120.18(17) . . ?
C5 C4 H4 119.9 . . ?
C3 C4 H4 119.9 . . ?
C6 C5 C4 119.67(17) . . ?
C6 C5 H5A 120.2 . . ?
C4 C5 H5A 120.2 . . ?
C5 C6 C7 120.21(18) . . ?
C5 C6 H6 119.9 . . ?
C7 C6 H6 119.9 . . ?
C2 C7 C6 120.98(17) . . ?
C2 C7 H7 119.5 . . ?
C6 C7 H7 119.5 . . ?
C9 C8 C13 117.71(14) . . ?
C9 C8 C1 122.15(14) . . ?
C13 C8 C1 120.14(14) . . ?
C8 C9 C10 121.58(15) . . ?
C8 C9 H9 119.2 . . ?
C10 C9 H9 119.2 . . ?
C11 C10 C9 119.83(15) . . ?
C11 C10 H10 120.1 . . ?
C9 C10 H10 120.1 . . ?
O1 C11 C10 124.75(15) . . ?
O1 C11 C12 115.85(14) . . ?
C10 C11 C12 119.40(14) . . ?
C13 C12 C11 120.12(15) . . ?
C13 C12 H12 119.9 . . ?
C11 C12 H12 119.9 . . ?
C12 C13 C8 121.33(15) . . ?
C12 C13 H13 119.3 . . ?
C8 C13 H13 119.3 . . ?
O1 C14 C15 109.97(15) . . ?
O1 C14 H14A 109.7 . . ?
C15 C14 H14A 109.7 . . ?
O1 C14 H14B 109.7 . . ?
C15 C14 H14B 109.7 . . ?
H14A C14 H14B 108.2 . . ?
C16B C15 C14 121.9(5) . . ?
C14 C15 C16A 106.90(17) . . ?
C14 C15 H15A 110.3 . . ?
C16A C15 H15A 110.3 . . ?
C14 C15 H15B 110.3 . . ?
C16A C15 H15B 110.3 . . ?
H15A C15 H15B 108.6 . . ?
C16B C15 H15C 106.9 . . ?
C14 C15 H15C 106.9 . . ?
C16B C15 H15D 106.9 . . ?
C14 C15 H15D 106.9 . . ?
H15C C15 H15D 106.7 . . ?
C17A C16A C15 115.8(2) . . ?
C17A C16A H16A 108.3 . . ?
C15 C16A H16A 108.3 . . ?
C17A C16A H16B 108.3 . . ?
C15 C16A H16B 108.3 . . ?
H16A C16A H16B 107.4 . . ?
C17B C16B C15 113.1(8) . . ?
C17B C16B H16C 108.9 . . ?
C15 C16B H16C 108.9 . . ?
C17B C16B H16D 108.9 . . ?
C15 C16B H16D 108.9 . . ?
H16C C16B H16D 107.8 . . ?
C18A C17A C16A 113.3(2) . . ?
C18A C17A H17A 108.9 . . ?
C16A C17A H17A 108.9 . . ?
C18A C17A H17B 108.9 . . ?
C16A C17A H17B 108.9 . . ?
H17A C17A H17B 107.7 . . ?
C16B C17B C18B 103.0(8) . . ?
C16B C17B H17C 111.2 . . ?
C18B C17B H17C 111.2 . . ?
C16B C17B H17D 111.2 . . ?
C18B C17B H17D 111.2 . . ?
H17C C17B H17D 109.1 . . ?
C17A C18A C19A 114.1(2) . . ?
C17A C18A H18A 108.7 . . ?
C19A C18A H18A 108.7 . . ?
C17A C18A H18B 108.7 . . ?
C19A C18A H18B 108.7 . . ?
H18A C18A H18B 107.6 . . ?
C19B C18B C17B 118.4(10) . . ?
C19B C18B H18C 107.7 . . ?
C17B C18B H18C 107.7 . . ?
C19B C18B H18D 107.7 . . ?
C17B C18B H18D 107.7 . . ?
H18C C18B H18D 107.1 . . ?
O3A C19A O2A 122.7(3) . . ?
O3A C19A C18A 125.4(3) . . ?
O2A C19A C18A 112.0(2) . . ?
O3B C19B O2B 122.8(11) . . ?
O3B C19B C18B 122.7(14) . . ?
O2B C19B C18B 114.5(12) . . ?
C1 C20 C27 124.39(14) . . ?
C1 C20 C21 121.36(14) . . ?
C27 C20 C21 114.23(13) . . ?
C26 C21 C22 118.87(15) . . ?
C26 C21 C20 121.16(14) . . ?
C22 C21 C20 119.87(14) . . ?
C23 C22 C21 120.77(16) . . ?
C23 C22 H22 119.6 . . ?
C21 C22 H22 119.6 . . ?
C22 C23 C24 119.86(17) . . ?
C22 C23 H23 120.1 . . ?
C24 C23 H23 120.1 . . ?
C25 C24 C23 120.15(16) . . ?
C25 C24 H24 119.9 . . ?
C23 C24 H24 119.9 . . ?
C24 C25 C26 119.95(16) . . ?
C24 C25 H25 120.0 . . ?
C26 C25 H25 120.0 . . ?
C21 C26 C25 120.40(15) . . ?
C21 C26 H26 119.8 . . ?
C25 C26 H26 119.8 . . ?
C32 C27 C28 117.22(14) . . ?
C32 C27 C20 119.92(14) . . ?
C28 C27 C20 122.80(14) . . ?
C29 C28 C27 121.65(15) . . ?
C29 C28 H28 119.2 . . ?
C27 C28 H28 119.2 . . ?
C28 C29 C30 119.98(15) . . ?
C28 C29 H29 120.0 . . ?
C30 C29 H29 120.0 . . ?
O4 C30 C31 124.22(14) . . ?
O4 C30 C29 116.29(14) . . ?
C31 C30 C29 119.47(14) . . ?
C32 C31 C30 119.53(15) . . ?
C32 C31 H31 120.2 . . ?
C30 C31 H31 120.2 . . ?
C31 C32 C27 122.06(15) . . ?
C31 C32 H32 119.0 . . ?
C27 C32 H32 119.0 . . ?
O4 C33 C34 108.53(14) . . ?
O4 C33 H33A 110.0 . . ?
C34 C33 H33A 110.0 . . ?
O4 C33 H33B 110.0 . . ?
C34 C33 H33B 110.0 . . ?
H33A C33 H33B 108.4 . . ?
C33 C34 C35 114.78(15) . . ?
C33 C34 H34A 108.6 . . ?
C35 C34 H34A 108.6 . . ?
C33 C34 H34B 108.6 . . ?
C35 C34 H34B 108.6 . . ?
H34A C34 H34B 107.5 . . ?
C34 C35 C36 112.74(15) . . ?
C34 C35 H35A 109.0 . . ?
C36 C35 H35A 109.0 . . ?
C34 C35 H35B 109.0 . . ?
C36 C35 H35B 109.0 . . ?
H35A C35 H35B 107.8 . . ?
C37 C36 C35 111.99(15) . . ?
C37 C36 H36A 109.2 . . ?
C35 C36 H36A 109.2 . . ?
C37 C36 H36B 109.2 . . ?
C35 C36 H36B 109.2 . . ?
H36A C36 H36B 107.9 . . ?
C38 C37 C36 114.75(16) . . ?
C38 C37 H37A 108.6 . . ?
C36 C37 H37A 108.6 . . ?
C38 C37 H37B 108.6 . . ?
C36 C37 H37B 108.6 . . ?
H37A C37 H37B 107.6 . . ?
O6 C38 O5 123.02(17) . . ?
O6 C38 C37 125.22(17) . . ?
O5 C38 C37 111.72(16) . . ?

loop_
_geom_bond_atom_site_label_1
_geom_bond_atom_site_label_2
_geom_bond_distance
_geom_bond_site_symmetry_2
_geom_bond_publ_flag
S1 O7 1.5033(15) . ?
S1 C40 1.779(3) . ?
S1 C39 1.780(2) . ?
C39 H39A 0.9600 . ?
C39 H39B 0.9600 . ?
C39 H39C 0.9600 . ?
C40 H40A 0.9600 . ?
C40 H40B 0.9600 . ?
C40 H40C 0.9600 . ?
S2A O8A 1.502(3) . ?
S2A C41A 1.733(3) . ?
S2A C42A 1.764(3) . ?
S2B O8B 1.481(19) . ?
S2B C41B 1.710(16) . ?
S2B C42B 1.729(19) . ?
C41A H41A 0.9600 . ?
C41A H41B 0.9600 . ?
C41A H41C 0.9600 . ?
C41B H41D 0.9600 . ?
C41B H41E 0.9600 . ?
C41B H41F 0.9600 . ?
C42A H42A 0.9600 . ?
C42A H42B 0.9600 . ?
C42A H42C 0.9600 . ?
C42B H42D 0.9600 . ?
C42B H42E 0.9600 . ?
C42B H42F 0.9600 . ?
O1 C11 1.3727(19) . ?
O1 C14 1.439(2) . ?
O2A C19A 1.321(3) . ?
O2A H2A 0.8200 . ?
O2B C19B 1.307(14) . ?
O2B H2B 0.8200 . ?
O3A C19A 1.190(3) . ?
O3B C19B 1.166(13) . ?
O4 C30 1.3686(19) . ?
O4 C33 1.437(2) . ?
O5 C38 1.329(2) . ?
O5 H5 0.8200 . ?
O6 C38 1.206(2) . ?
C1 C20 1.352(2) . ?
C1 C2 1.494(2) . ?
C1 C8 1.495(2) . ?
C2 C7 1.387(2) . ?
C2 C3 1.397(2) . ?
C3 C4 1.387(2) . ?
C3 H3 0.9300 . ?
C4 C5 1.381(3) . ?
C4 H4 0.9300 . ?
C5 C6 1.379(3) . ?
C5 H5A 0.9300 . ?
C6 C7 1.389(3) . ?
C6 H6 0.9300 . ?
C7 H7 0.9300 . ?
C8 C9 1.389(2) . ?
C8 C13 1.398(2) . ?
C9 C10 1.391(2) . ?
C9 H9 0.9300 . ?
C10 C11 1.387(2) . ?
C10 H10 0.9300 . ?
C11 C12 1.393(2) . ?
C12 C13 1.382(2) . ?
C12 H12 0.9300 . ?
C13 H13 0.9300 . ?
C14 C15 1.505(2) . ?
C14 H14A 0.9700 . ?
C14 H14B 0.9700 . ?
C15 C16B 1.464(9) . ?
C15 C16A 1.552(3) . ?
C15 H15A 0.9700 . ?
C15 H15B 0.9700 . ?
C15 H15C 0.9700 . ?
C15 H15D 0.9700 . ?
C16A C17A 1.550(3) . ?
C16A H16A 0.9700 . ?
C16A H16B 0.9700 . ?
C16B C17B 1.462(12) . ?
C16B H16C 0.9700 . ?
C16B H16D 0.9700 . ?
C17A C18A 1.507(3) . ?
C17A H17A 0.9700 . ?
C17A H17B 0.9700 . ?
C17B C18B 1.510(11) . ?
C17B H17C 0.9700 . ?
C17B H17D 0.9700 . ?
C18A C19A 1.509(3) . ?
C18A H18A 0.9700 . ?
C18A H18B 0.9700 . ?
C18B C19B 1.482(13) . ?
C18B H18C 0.9700 . ?
C18B H18D 0.9700 . ?
C20 C27 1.492(2) . ?
C20 C21 1.498(2) . ?
C21 C26 1.388(2) . ?
C21 C22 1.391(2) . ?
C22 C23 1.384(2) . ?
C22 H22 0.9300 . ?
C23 C24 1.384(3) . ?
C23 H23 0.9300 . ?
C24 C25 1.379(3) . ?
C24 H24 0.9300 . ?
C25 C26 1.394(2) . ?
C25 H25 0.9300 . ?
C26 H26 0.9300 . ?
C27 C32 1.396(2) . ?
C27 C28 1.396(2) . ?
C28 C29 1.386(2) . ?
C28 H28 0.9300 . ?
C29 C30 1.395(2) . ?
C29 H29 0.9300 . ?
C30 C31 1.392(2) . ?
C31 C32 1.388(2) . ?
C31 H31 0.9300 . ?
C32 H32 0.9300 . ?
C33 C34 1.511(2) . ?
C33 H33A 0.9700 . ?
C33 H33B 0.9700 . ?
C34 C35 1.518(2) . ?
C34 H34A 0.9700 . ?
C34 H34B 0.9700 . ?
C35 C36 1.526(2) . ?
C35 H35A 0.9700 . ?
C35 H35B 0.9700 . ?
C36 C37 1.511(3) . ?
C36 H36A 0.9700 . ?
C36 H36B 0.9700 . ?
C37 C38 1.500(3) . ?
C37 H37A 0.9700 . ?
C37 H37B 0.9700 . ?

loop_
_geom_hbond_atom_site_label_D
_geom_hbond_atom_site_label_H
_geom_hbond_atom_site_label_A
_geom_hbond_distance_DH
_geom_hbond_distance_HA
_geom_hbond_distance_DA
_geom_hbond_angle_DHA
_geom_hbond_site_symmetry_A
O2A H2A O7 0.82 1.79 2.601(2) 167.7 .
O5 H5 O8A 0.82 1.84 2.657(3) 175.5 .
O5 H5 O8B 0.82 2.05 2.86(3) 168.3 .

loop_
_geom_torsion_atom_site_label_1
_geom_torsion_atom_site_label_2
_geom_torsion_atom_site_label_3
_geom_torsion_atom_site_label_4
_geom_torsion
_geom_torsion_site_symmetry_1
_geom_torsion_site_symmetry_2
_geom_torsion_site_symmetry_3
_geom_torsion_site_symmetry_4
_geom_torsion_publ_flag
C20 C1 C2 C7 -59.8(2) . . . . ?
C8 C1 C2 C7 118.92(17) . . . . ?
C20 C1 C2 C3 123.62(18) . . . . ?
C8 C1 C2 C3 -57.7(2) . . . . ?
C7 C2 C3 C4 1.4(3) . . . . ?
C1 C2 C3 C4 178.10(15) . . . . ?
C2 C3 C4 C5 -1.3(3) . . . . ?
C3 C4 C5 C6 0.4(3) . . . . ?
C4 C5 C6 C7 0.4(3) . . . . ?
C3 C2 C7 C6 -0.5(3) . . . . ?
C1 C2 C7 C6 -177.21(17) . . . . ?
C5 C6 C7 C2 -0.3(3) . . . . ?
C20 C1 C8 C9 -61.0(2) . . . . ?
C2 C1 C8 C9 120.26(16) . . . . ?
C20 C1 C8 C13 119.12(17) . . . . ?
C2 C1 C8 C13 -59.60(19) . . . . ?
C13 C8 C9 C10 -0.6(2) . . . . ?
C1 C8 C9 C10 179.54(15) . . . . ?
C8 C9 C10 C11 -0.9(3) . . . . ?
C14 O1 C11 C10 -0.1(2) . . . . ?
C14 O1 C11 C12 179.74(15) . . . . ?
C9 C10 C11 O1 -178.83(15) . . . . ?
C9 C10 C11 C12 1.3(2) . . . . ?
O1 C11 C12 C13 179.89(15) . . . . ?
C10 C11 C12 C13 -0.2(2) . . . . ?
C11 C12 C13 C8 -1.3(2) . . . . ?
C9 C8 C13 C12 1.7(2) . . . . ?
C1 C8 C13 C12 -178.45(14) . . . . ?
C11 O1 C14 C15 179.87(14) . . . . ?
O1 C14 C15 C16B -170.4(8) . . . . ?
O1 C14 C15 C16A 179.81(18) . . . . ?
C14 C15 C16A C17A -178.0(2) . . . . ?
C14 C15 C16B C17B 163.0(8) . . . . ?
C15 C16A C17A C18A -65.8(3) . . . . ?
C15 C16B C17B C18B 171.6(10) . . . . ?
C16A C17A C18A C19A -160.5(2) . . . . ?
C16B C17B C18B C19B 172.2(11) . . . . ?
C17A C18A C19A O3A 9.1(4) . . . . ?
C17A C18A C19A O2A -170.9(2) . . . . ?
C17B C18B C19B O3B 152.1(14) . . . . ?
C17B C18B C19B O2B -27.4(16) . . . . ?
C2 C1 C20 C27 -6.1(2) . . . . ?
C8 C1 C20 C27 175.28(14) . . . . ?
C2 C1 C20 C21 172.33(14) . . . . ?
C8 C1 C20 C21 -6.3(2) . . . . ?
C1 C20 C21 C26 -57.5(2) . . . . ?
C27 C20 C21 C26 121.06(16) . . . . ?
C1 C20 C21 C22 126.10(17) . . . . ?
C27 C20 C21 C22 -55.3(2) . . . . ?
C26 C21 C22 C23 0.9(3) . . . . ?
C20 C21 C22 C23 177.35(16) . . . . ?
C21 C22 C23 C24 -0.8(3) . . . . ?
C22 C23 C24 C25 0.0(3) . . . . ?
C23 C24 C25 C26 0.5(3) . . . . ?
C22 C21 C26 C25 -0.3(2) . . . . ?
C20 C21 C26 C25 -176.73(15) . . . . ?
C24 C25 C26 C21 -0.4(3) . . . . ?
C1 C20 C27 C32 139.41(17) . . . . ?
C21 C20 C27 C32 -39.1(2) . . . . ?
C1 C20 C27 C28 -43.4(2) . . . . ?
C21 C20 C27 C28 138.08(15) . . . . ?
C32 C27 C28 C29 -1.8(2) . . . . ?
C20 C27 C28 C29 -179.04(15) . . . . ?
C27 C28 C29 C30 -0.8(2) . . . . ?
C33 O4 C30 C31 -14.5(2) . . . . ?
C33 O4 C30 C29 167.09(14) . . . . ?
C28 C29 C30 O4 -179.11(14) . . . . ?
C28 C29 C30 C31 2.4(2) . . . . ?
O4 C30 C31 C32 -179.75(15) . . . . ?
C29 C30 C31 C32 -1.4(2) . . . . ?
C30 C31 C32 C27 -1.3(3) . . . . ?
C28 C27 C32 C31 2.8(2) . . . . ?
C20 C27 C32 C31 -179.84(15) . . . . ?
C30 O4 C33 C34 179.43(14) . . . . ?
O4 C33 C34 C35 59.8(2) . . . . ?
C33 C34 C35 C36 170.53(15) . . . . ?
C34 C35 C36 C37 173.20(16) . . . . ?
C35 C36 C37 C38 174.73(16) . . . . ?
C36 C37 C38 O6 -3.8(3) . . . . ?
C36 C37 C38 O5 178.53(17) . . . . ?
